data_4100448
loop_
_publ_author_name
' Guy Lavigne et al.'

_publ_section_title
;
Instant base-promoted" generation of Roper's type Ru(0) complexes...
;
_journal_name_full 'Journal of the American Chemical Society'
_journal_year 2005
_chemical_formula_moiety 'C41 H39 O2 P3 Ru, C2 H3 N'
_chemical_formula_sum 'C43 H42 N O2 P3 Ru'
_chemical_formula_weight 798.76
_space_group_IT_number 2
_space_group_name_Hall '-P 1'
_space_group_name_H-M_alt 'P -1'
_symmetry_cell_setting triclinic
_symmetry_Int_Tables_number 2
_symmetry_space_group_name_Hall '-P 1'
_symmetry_space_group_name_H-M 'P -1'
_cell_angle_alpha 83.334(13)
_cell_angle_beta 65.932(12)
_cell_angle_gamma 66.290(11)
_cell_formula_units_Z 2
_cell_length_a 12.3290(13)
_cell_length_b 12.7310(14)
_cell_length_c 14.5591(16)
_cell_measurement_temperature 180
_cell_measurement_wavelength 0.71073
_cell_volume 1907.3(4)
_diffrn_ambient_temperature 180
_exptl_crystal_density_diffrn 1.391
_cod_database_code 4100448

loop_
_symmetry_equiv_pos_as_xyz
'x, y, z'
'-x, -y, -z'

loop_
_atom_site_label
_atom_site_type_symbol
_atom_site_fract_x
_atom_site_fract_y
_atom_site_fract_z
_atom_site_U_iso_or_equiv
_atom_site_adp_type
_atom_site_occupancy
_atom_site_symmetry_multiplicity
_atom_site_calc_flag
_atom_site_refinement_flags
_atom_site_disorder_assembly
_atom_site_disorder_group
C1 C 0.1898(3) 0.0316(2) 0.4241(2) 0.0217(6) Uani 1 1 d . . .
C2 C 0.3915(3) 0.0346(2) 0.18736(19) 0.0212(6) Uani 1 1 d . . .
C3 C 0.3757(3) 0.2212(2) 0.36347(19) 0.0201(6) Uani 1 1 d . . .
C4 C 0.4573(3) 0.2774(2) 0.3151(2) 0.0224(6) Uani 1 1 d . . .
H4 H 0.4468 0.3227 0.2621 0.027 Uiso 1 1 calc R . .
C5 C 0.5556(3) 0.2675(3) 0.3446(2) 0.0272(6) Uani 1 1 d . . .
H5 H 0.6096 0.3061 0.3111 0.033 Uiso 1 1 calc R . .
C6 C 0.5726(3) 0.2012(3) 0.4226(2) 0.0305(7) Uani 1 1 d . . .
H6 H 0.6382 0.1942 0.442 0.037 Uiso 1 1 calc R . .
C7 C 0.4911(3) 0.1446(3) 0.4722(2) 0.0356(8) Uani 1 1 d . . .
H7 H 0.5012 0.1005 0.526 0.043 Uiso 1 1 calc R . .
C8 C 0.3949(3) 0.1530(3) 0.4422(2) 0.0311(7) Uani 1 1 d . . .
H8 H 0.3425 0.1129 0.475 0.037 Uiso 1 1 calc R . .
C9 C 0.2379(3) 0.3549(2) 0.24811(19) 0.0202(6) Uani 1 1 d . . .
C10 C 0.3132(3) 0.3241(3) 0.1467(2) 0.0304(7) Uani 1 1 d . . .
H10 H 0.3571 0.2467 0.1252 0.037 Uiso 1 1 calc R . .
C11 C 0.3238(4) 0.4071(3) 0.0767(2) 0.0419(9) Uani 1 1 d . . .
H11 H 0.3765 0.385 0.0091 0.05 Uiso 1 1 calc R . .
C12 C 0.2571(4) 0.5214(3) 0.1066(3) 0.0421(9) Uani 1 1 d . . .
H12 H 0.264 0.5771 0.0597 0.05 Uiso 1 1 calc R . .
C13 C 0.1799(4) 0.5532(3) 0.2069(3) 0.0389(8) Uani 1 1 d . . .
H13 H 0.1325 0.6306 0.2273 0.047 Uiso 1 1 calc R . .
C14 C 0.1721(3) 0.4711(2) 0.2775(2) 0.0300(7) Uani 1 1 d . . .
H14 H 0.1222 0.4938 0.3453 0.036 Uiso 1 1 calc R . .
C15 C 0.1066(3) 0.3134(2) 0.45627(19) 0.0236(6) Uani 1 1 d . . .
H15A H 0.1201 0.3775 0.4714 0.035 Uiso 1 1 calc R . .
H15B H 0.1078 0.2607 0.509 0.035 Uiso 1 1 calc R . .
H15C H 0.0246 0.3404 0.4512 0.035 Uiso 1 1 calc R . .
C16 C -0.0766(3) 0.3112(2) 0.32625(18) 0.0166(5) Uani 1 1 d . . .
C17 C -0.0773(3) 0.4209(2) 0.3037(2) 0.0216(6) Uani 1 1 d . . .
H17 H -0.0187 0.4319 0.2424 0.026 Uiso 1 1 calc R . .
C18 C -0.1654(3) 0.5143(2) 0.3727(2) 0.0298(7) Uani 1 1 d . . .
H18 H -0.1643 0.587 0.3575 0.036 Uiso 1 1 calc R . .
C19 C -0.2536(3) 0.4992(3) 0.4627(2) 0.0352(8) Uani 1 1 d . . .
H19 H -0.3127 0.5618 0.508 0.042 Uiso 1 1 calc R . .
C20 C -0.2548(3) 0.3911(3) 0.4862(2) 0.0348(7) Uani 1 1 d . . .
H20 H -0.3151 0.3811 0.5469 0.042 Uiso 1 1 calc R . .
C21 C -0.1659(3) 0.2978(3) 0.4188(2) 0.0263(6) Uani 1 1 d . . .
H21 H -0.1657 0.225 0.4356 0.032 Uiso 1 1 calc R . .
C22 C 0.0747(3) 0.2399(2) 0.11813(19) 0.0205(6) Uani 1 1 d . . .
C23 C -0.0243(3) 0.3219(2) 0.0943(2) 0.0249(6) Uani 1 1 d . . .
H23 H -0.1086 0.3477 0.1425 0.03 Uiso 1 1 calc R . .
C24 C 0.0011(3) 0.3653(2) -0.0003(2) 0.0302(7) Uani 1 1 d . . .
H24 H -0.0659 0.4208 -0.0149 0.036 Uiso 1 1 calc R . .
C25 C 0.1257(3) 0.3267(3) -0.0734(2) 0.0345(8) Uani 1 1 d . . .
H25 H 0.1429 0.3568 -0.1367 0.041 Uiso 1 1 calc R . .
C26 C 0.2242(3) 0.2432(3) -0.0516(2) 0.0359(8) Uani 1 1 d . . .
H26 H 0.3079 0.2159 -0.1008 0.043 Uiso 1 1 calc R . .
C27 C 0.1988(3) 0.1997(3) 0.0433(2) 0.0275(6) Uani 1 1 d . . .
H27 H 0.2657 0.1428 0.0571 0.033 Uiso 1 1 calc R . .
C28 C -0.0616(3) 0.1143(2) 0.2469(2) 0.0240(6) Uani 1 1 d . . .
H28A H -0.0895 0.0817 0.3109 0.036 Uiso 1 1 calc R . .
H28B H -0.0159 0.0548 0.1941 0.036 Uiso 1 1 calc R . .
H28C H -0.1354 0.1709 0.2371 0.036 Uiso 1 1 calc R . .
C29 C 0.3849(3) -0.2288(2) 0.25372(18) 0.0180(5) Uani 1 1 d . . .
C30 C 0.4188(3) -0.3356(2) 0.2111(2) 0.0263(6) Uani 1 1 d . . .
H30 H 0.3716 -0.3435 0.1781 0.032 Uiso 1 1 calc R . .
C31 C 0.5222(3) -0.4305(2) 0.2174(2) 0.0331(7) Uani 1 1 d . . .
H31 H 0.5441 -0.5015 0.1886 0.04 Uiso 1 1 calc R . .
C32 C 0.5930(3) -0.4197(2) 0.2664(2) 0.0328(7) Uani 1 1 d . . .
H32 H 0.662 -0.4833 0.2711 0.039 Uiso 1 1 calc R . .
C33 C 0.5603(3) -0.3138(2) 0.3081(2) 0.0302(7) Uani 1 1 d . . .
H33 H 0.6075 -0.3061 0.3412 0.036 Uiso 1 1 calc R . .
C34 C 0.4580(3) -0.2191(2) 0.30119(19) 0.0222(6) Uani 1 1 d . . .
H34 H 0.4379 -0.1479 0.3287 0.027 Uiso 1 1 calc R . .
C35 C 0.2329(3) -0.1350(2) 0.13821(19) 0.0188(5) Uani 1 1 d . . .
C36 C 0.1328(3) -0.1568(2) 0.1354(2) 0.0238(6) Uani 1 1 d . . .
H36 H 0.0663 -0.1587 0.1955 0.029 Uiso 1 1 calc R . .
C37 C 0.1296(3) -0.1758(3) 0.0449(2) 0.0332(7) Uani 1 1 d . . .
H37 H 0.0607 -0.1886 0.0445 0.04 Uiso 1 1 calc R . .
C38 C 0.2293(4) -0.1755(3) -0.0446(2) 0.0387(8) Uani 1 1 d . . .
H38 H 0.2286 -0.1896 -0.1055 0.046 Uiso 1 1 calc R . .
C39 C 0.3297(4) -0.1544(3) -0.0435(2) 0.0367(8) Uani 1 1 d . . .
H39 H 0.397 -0.1548 -0.1039 0.044 Uiso 1 1 calc R . .
C40 C 0.3320(3) -0.1325(3) 0.0466(2) 0.0278(7) Uani 1 1 d . . .
H40 H 0.3992 -0.1161 0.0464 0.033 Uiso 1 1 calc R . .
C41 C 0.1159(3) -0.1524(2) 0.35108(19) 0.0255(6) Uani 1 1 d . . .
H41A H 0.0319 -0.1016 0.3543 0.038 Uiso 1 1 calc R . .
H41B H 0.1192 -0.1507 0.4156 0.038 Uiso 1 1 calc R . .
H41C H 0.1326 -0.2292 0.3331 0.038 Uiso 1 1 calc R . .
C42 C 0.2847(6) 0.0408(4) 0.7662(4) 0.0771(16) Uani 1 1 d . . .
H42A H 0.2316 0.0357 0.8351 0.116 Uiso 1 1 calc R . .
H42B H 0.356 0.0561 0.7636 0.116 Uiso 1 1 calc R . .
H42C H 0.3166 -0.0306 0.7293 0.116 Uiso 1 1 calc R . .
C43 C 0.2096(4) 0.1320(3) 0.7224(2) 0.0395(8) Uani 1 1 d . . .
O1 O 0.1844(2) -0.00537(18) 0.50184(14) 0.0336(5) Uani 1 1 d . . .
O2 O 0.4998(2) -0.00019(19) 0.12920(16) 0.0366(5) Uani 1 1 d . . .
P1 P 0.23491(7) 0.24062(5) 0.33678(5) 0.01552(14) Uani 1 1 d . . .
P2 P 0.04559(7) 0.18240(5) 0.24444(5) 0.01598(15) Uani 1 1 d . . .
P3 P 0.23801(7) -0.10619(5) 0.25627(5) 0.01575(14) Uani 1 1 d . . .
Ru1 Ru 0.22653(2) 0.074411(16) 0.289359(14) 0.01317(7) Uani 1 1 d . . .
N1 N 0.1494(4) 0.2034(3) 0.6888(2) 0.0588(9) Uani 1 1 d . . .

loop_
_atom_site_aniso_label
_atom_site_aniso_U_11
_atom_site_aniso_U_22
_atom_site_aniso_U_33
_atom_site_aniso_U_23
_atom_site_aniso_U_13
_atom_site_aniso_U_12
C1 0.0164(17) 0.0224(14) 0.0243(14) -0.0018(11) -0.0071(11) -0.0058(11)
C2 0.0222(18) 0.0186(13) 0.0258(14) 0.0004(10) -0.0131(12) -0.0068(12)
C3 0.0177(16) 0.0204(13) 0.0222(13) -0.0051(10) -0.0101(11) -0.0038(11)
C4 0.0152(16) 0.0274(14) 0.0249(14) 0.0006(11) -0.0090(11) -0.0072(12)
C5 0.0155(18) 0.0334(16) 0.0338(15) -0.0024(12) -0.0074(12) -0.0118(13)
C6 0.0200(19) 0.0387(17) 0.0389(17) -0.0020(13) -0.0180(14) -0.0097(13)
C7 0.033(2) 0.0483(19) 0.0383(17) 0.0140(14) -0.0270(15) -0.0188(16)
C8 0.032(2) 0.0405(18) 0.0352(16) 0.0121(13) -0.0218(14) -0.0225(15)
C9 0.0174(16) 0.0233(14) 0.0267(14) 0.0015(10) -0.0136(12) -0.0095(12)
C10 0.042(2) 0.0236(14) 0.0290(15) 0.0040(11) -0.0192(14) -0.0111(14)
C11 0.062(3) 0.0393(19) 0.0296(16) 0.0105(13) -0.0228(16) -0.0231(18)
C12 0.060(3) 0.0341(18) 0.055(2) 0.0225(15) -0.041(2) -0.0276(18)
C13 0.039(2) 0.0206(15) 0.066(2) 0.0082(14) -0.0292(18) -0.0138(14)
C14 0.029(2) 0.0216(14) 0.0419(17) -0.0008(12) -0.0158(14) -0.0098(13)
C15 0.0175(17) 0.0304(15) 0.0245(14) -0.0067(11) -0.0095(11) -0.0074(12)
C16 0.0091(15) 0.0222(13) 0.0200(12) -0.0031(10) -0.0092(10) -0.0029(10)
C17 0.0177(17) 0.0257(14) 0.0233(13) -0.0016(11) -0.0128(11) -0.0050(12)
C18 0.029(2) 0.0216(14) 0.0431(17) -0.0055(12) -0.0253(15) -0.0008(13)
C19 0.0228(19) 0.0377(18) 0.0343(17) -0.0183(13) -0.0112(14) 0.0038(14)
C20 0.0211(19) 0.049(2) 0.0246(15) -0.0095(13) -0.0034(12) -0.0071(15)
C21 0.0215(18) 0.0300(15) 0.0282(15) -0.0012(11) -0.0103(12) -0.0097(13)
C22 0.0235(17) 0.0206(13) 0.0211(13) -0.0014(10) -0.0134(12) -0.0070(12)
C23 0.0260(18) 0.0248(14) 0.0280(14) -0.0001(11) -0.0160(13) -0.0082(12)
C24 0.041(2) 0.0254(15) 0.0346(16) 0.0022(12) -0.0280(15) -0.0096(14)
C25 0.051(2) 0.0332(17) 0.0233(15) 0.0045(12) -0.0206(15) -0.0156(16)
C26 0.032(2) 0.0429(18) 0.0215(14) 0.0002(12) -0.0056(13) -0.0089(15)
C27 0.0218(18) 0.0318(16) 0.0233(14) -0.0016(11) -0.0101(12) -0.0033(13)
C28 0.0189(17) 0.0231(14) 0.0332(15) -0.0031(11) -0.0145(12) -0.0058(12)
C29 0.0141(16) 0.0194(13) 0.0176(12) 0.0030(10) -0.0054(10) -0.0054(11)
C30 0.0266(19) 0.0222(14) 0.0317(15) -0.0011(11) -0.0155(13) -0.0064(12)
C31 0.033(2) 0.0207(15) 0.0384(17) -0.0035(12) -0.0151(14) -0.0019(13)
C32 0.024(2) 0.0235(15) 0.0408(17) 0.0018(12) -0.0152(14) 0.0021(13)
C33 0.0244(19) 0.0315(16) 0.0358(16) 0.0017(12) -0.0191(14) -0.0045(13)
C34 0.0203(17) 0.0220(13) 0.0242(13) 0.0001(10) -0.0116(12) -0.0050(11)
C35 0.0182(16) 0.0167(12) 0.0225(13) -0.0012(10) -0.0105(11) -0.0047(11)
C36 0.0229(18) 0.0200(13) 0.0308(15) -0.0006(11) -0.0132(12) -0.0074(12)
C37 0.040(2) 0.0338(17) 0.0425(18) 0.0010(13) -0.0278(16) -0.0185(15)
C38 0.057(3) 0.0454(19) 0.0316(16) 0.0011(14) -0.0283(17) -0.0253(17)
C39 0.046(2) 0.051(2) 0.0207(14) 0.0025(13) -0.0130(14) -0.0254(17)
C40 0.0284(19) 0.0391(17) 0.0222(14) -0.0002(12) -0.0113(12) -0.0173(14)
C41 0.0243(18) 0.0312(15) 0.0230(14) 0.0051(11) -0.0090(12) -0.0141(13)
C42 0.100(4) 0.049(3) 0.083(3) -0.009(2) -0.062(3) -0.001(2)
C43 0.040(2) 0.045(2) 0.0350(17) -0.0026(15) -0.0131(16) -0.0193(17)
O1 0.0389(15) 0.0415(12) 0.0169(10) 0.0083(9) -0.0103(9) -0.0149(10)
O2 0.0160(13) 0.0394(13) 0.0386(12) -0.0031(9) 0.0026(10) -0.0081(10)
P1 0.0134(4) 0.0174(3) 0.0174(3) -0.0017(2) -0.0076(3) -0.0053(3)
P2 0.0117(4) 0.0176(3) 0.0192(3) -0.0019(2) -0.0085(3) -0.0030(3)
P3 0.0137(4) 0.0170(3) 0.0174(3) 0.0007(2) -0.0072(3) -0.0057(3)
Ru1 0.00988(12) 0.01532(11) 0.01453(10) -0.00086(7) -0.00601(8) -0.00351(8)
N1 0.057(3) 0.066(2) 0.0500(19) 0.0147(16) -0.0228(17) -0.0215(19)

loop_
_geom_bond_atom_site_label_1
_geom_bond_atom_site_label_2
_geom_bond_distance
_geom_bond_site_symmetry_2
_geom_bond_publ_flag
C1 O1 1.161(3) . ?
C1 Ru1 1.891(3) . ?
C2 O2 1.177(3) . ?
C2 Ru1 1.865(3) . ?
C3 C4 1.381(4) . ?
C3 C8 1.396(4) . ?
C3 P1 1.846(3) . ?
C4 C5 1.399(4) . ?
C5 C6 1.370(4) . ?
C6 C7 1.386(4) . ?
C7 C8 1.384(4) . ?
C9 C10 1.386(4) . ?
C9 C14 1.388(4) . ?
C9 P1 1.831(3) . ?
C10 C11 1.387(4) . ?
C11 C12 1.371(5) . ?
C12 C13 1.376(5) . ?
C13 C14 1.381(4) . ?
C15 P1 1.827(3) . ?
C16 C21 1.394(4) . ?
C16 C17 1.395(4) . ?
C16 P2 1.838(3) . ?
C17 C18 1.396(4) . ?
C18 C19 1.373(5) . ?
C19 C20 1.384(5) . ?
C20 C21 1.386(4) . ?
C22 C27 1.389(4) . ?
C22 C23 1.392(4) . ?
C22 P2 1.846(3) . ?
C23 C24 1.382(4) . ?
C24 C25 1.384(5) . ?
C25 C26 1.379(5) . ?
C26 C27 1.388(4) . ?
C28 P2 1.836(3) . ?
C29 C34 1.386(4) . ?
C29 C30 1.392(4) . ?
C29 P3 1.845(3) . ?
C30 C31 1.387(4) . ?
C31 C32 1.384(4) . ?
C32 C33 1.379(4) . ?
C33 C34 1.381(4) . ?
C35 C36 1.386(4) . ?
C35 C40 1.402(4) . ?
C35 P3 1.829(2) . ?
C36 C37 1.385(4) . ?
C37 C38 1.380(5) . ?
C38 C39 1.375(5) . ?
C39 C40 1.386(4) . ?
C41 P3 1.830(3) . ?
C42 C43 1.435(5) . ?
C43 N1 1.125(5) . ?
P1 Ru1 2.3533(7) . ?
P2 Ru1 2.4102(7) . ?
P3 Ru1 2.3406(7) . ?
